data_4126609
loop_
_publ_author_name
'Bachman, Jonathan E.'
'Kapelewski, Matthew T.'
'Reed, Douglas A.'
'Gonzalez, Miguel I.'
'Long, Jeffrey R.'

_publ_section_title
;
 M2(m-dobdc) (M = Mn, Fe, Co, Ni) Metal-Organic Frameworks as
 Highly-Selective, High-Capacity Adsorbents for Olefin/Paraffin
 Separations.
;
_journal_name_full 'Journal of the American Chemical Society'
_journal_paper_doi 10.1021/jacs.7b06397
_journal_year 2017
_chemical_formula_moiety 'Co2 (C8 H2 O6), 2(C2 H4)'
_chemical_formula_sum 'C12 H10 Co2 O6'
_chemical_formula_weight 362.02
_space_group_crystal_system trigonal
_space_group_IT_number 160
_space_group_name_Hall 'R 3 -2"'
_space_group_name_H-M_alt 'R 3 m :H'
_atom_sites_solution_hydrogens geom
_atom_sites_solution_primary 'intrinsic phasing'
_atom_sites_solution_secondary difmap
_audit_creation_date 2017-05-15
_audit_creation_method
;
Olex2 1.2
(compiled 2017.03.28 svn.r3405 for OlexSys, GUI svn.r5335)
;
_cell_angle_alpha 90
_cell_angle_beta 90
_cell_angle_gamma 120
_cell_formula_units_Z 9
_cell_length_a 25.751(4)
_cell_length_b 25.751(4)
_cell_length_c 6.8192(11)
_cell_measurement_reflns_used 3795
_cell_measurement_temperature 100(2)
_cell_measurement_theta_max 32.23
_cell_measurement_theta_min 3.89
_cell_volume 3916.1(11)
_computing_cell_refinement 'SAINT v8.34A (Bruker, 2013)'
_computing_data_collection 'Bruker APEX3'
_computing_data_reduction 'SAINT v8.34A (Bruker, 2013)'
_computing_molecular_graphics 'Olex2 (Dolomanov et al., 2009)'
_computing_publication_material 'Olex2 (Dolomanov et al., 2009)'
_computing_structure_refinement 'ShelXL (Sheldrick, 2015)'
_computing_structure_solution 'SHELXT 2014/5 (Sheldrick, 2014)'
_diffrn_ambient_temperature 100(2)
_diffrn_detector_area_resol_mean 10.42
_diffrn_measured_fraction_theta_full 0.999
_diffrn_measured_fraction_theta_max 0.998
_diffrn_measurement_device_type 'Bruker D8 with PHOTON100 CMOS detector'
_diffrn_measurement_method '\f and \w shutterless scans'
_diffrn_radiation_monochromator 'silicon 111'
_diffrn_radiation_type synchrotron
_diffrn_radiation_wavelength 0.8856
_diffrn_reflns_av_R_equivalents 0.0738
_diffrn_reflns_av_unetI/netI 0.0672
_diffrn_reflns_Laue_measured_fraction_full 0.999
_diffrn_reflns_Laue_measured_fraction_max 0.998
_diffrn_reflns_limit_h_max 30
_diffrn_reflns_limit_h_min -30
_diffrn_reflns_limit_k_max 30
_diffrn_reflns_limit_k_min -30
_diffrn_reflns_limit_l_max 8
_diffrn_reflns_limit_l_min -8
_diffrn_reflns_number 6619
_diffrn_reflns_point_group_measured_fraction_full 0.963
_diffrn_reflns_point_group_measured_fraction_max 0.959
_diffrn_reflns_theta_full 32.097
_diffrn_reflns_theta_max 32.231
_diffrn_reflns_theta_min 3.415
_diffrn_source 'Advanced Light Source station 11.3.1'
_diffrn_standards_number 0
_exptl_absorpt_coefficient_mu 3.485
_exptl_absorpt_correction_T_max 0.988
_exptl_absorpt_correction_T_min 0.611
_exptl_absorpt_correction_type multi-scan
_exptl_absorpt_process_details
;
SADABS-2014/5 (Bruker,2014) was used for absorption correction.
wR2(int) was 0.1382 before and 0.1000 after correction.
The Ratio of minimum to maximum transmission is 0.6187.
The \l/2 correction factor is Not present.
;
_exptl_crystal_colour pink
_exptl_crystal_colour_primary pink
_exptl_crystal_density_diffrn 1.374
_exptl_crystal_density_method 'not measured'
_exptl_crystal_description needle
_exptl_crystal_F_000 1584
_exptl_crystal_size_max 0.18
_exptl_crystal_size_mid 0.0036
_exptl_crystal_size_min 0.0036
_refine_diff_density_max 0.569
_refine_diff_density_min -0.392
_refine_diff_density_rms 0.092
_refine_ls_abs_structure_details
;
 Flack x determined using 625 quotients [(I+)-(I-)]/[(I+)+(I-)]
 (Parsons, Flack and Wagner, Acta Cryst. B69 (2013) 249-259).
;
_refine_ls_abs_structure_Flack 0.14(2)
_refine_ls_extinction_method none
_refine_ls_goodness_of_fit_ref 1.078
_refine_ls_hydrogen_treatment constr
_refine_ls_matrix_type full
_refine_ls_number_parameters 94
_refine_ls_number_reflns 1642
_refine_ls_number_restraints 5
_refine_ls_restrained_S_all 1.088
_refine_ls_R_factor_all 0.0537
_refine_ls_R_factor_gt 0.0456
_refine_ls_shift/su_max 0.000
_refine_ls_shift/su_mean 0.000
_refine_ls_structure_factor_coef Fsqd
_refine_ls_weighting_details 'w=1/[\s^2^(Fo^2^)+(0.0564P)^2^+5.2548P] where P=(Fo^2^+2Fc^2^)/3'
_refine_ls_weighting_scheme calc
_refine_ls_wR_factor_gt 0.1099
_refine_ls_wR_factor_ref 0.1151
_reflns_Friedel_coverage 0.905
_reflns_Friedel_fraction_full 0.926
_reflns_Friedel_fraction_max 0.919
_reflns_number_gt 1478
_reflns_number_total 1642
_reflns_threshold_expression 'I > 2\s(I)'
_cod_data_source_file ja7b06397_si_002.cif
_cod_data_source_block mtk011s
_cod_depositor_comments
;
 Updating space group information.

 Antanas Vaitkus,
 2018-07-04

The following automatic conversions were performed:

'_atom_sites_solution_secondary' value 'diffmap' was changed to
'difmap'.

Automatic conversion script
Id: cif_fix_values 4973 2017-02-22 13:04:09Z antanas 
;
_cod_original_cell_volume 3916.1(14)
_cod_database_code 4126609
_shelx_shelxl_version_number 2016/6
_shelx_space_group_comment
;
The symmetry employed for this shelxl refinement is uniquely defined
by the following loop, which should always be used as a source of
symmetry information in preference to the above space-group names.
They are only intended as comments.
;
_shelx_estimated_absorpt_t_max 0.988
_shelx_estimated_absorpt_t_min 0.573
_olex2_refinement_description
;
1. Fixed Uiso
 At 1.2 times of:
  All C(H) groups
2. Restrained distances
 C7-C6
 1.3305 with sigma of 0.005
3. Rigid body (RIGU) restrains
 C7, C6
 with sigma for 1-2 distances of 0.004 and sigma for 1-3 distances of 0.004
4.a Aromatic/amide H refined with riding coordinates:
 C1(H1), C4(H4)
;
_olex2_submission_special_instructions 'No special instructions were received'

loop_
_space_group_symop_id
_space_group_symop_operation_xyz
1 'x, y, z'
2 '-y, x-y, z'
3 '-x+y, -x, z'
4 '-y, -x, z'
5 '-x+y, y, z'
6 'x, x-y, z'
7 'x+2/3, y+1/3, z+1/3'
8 '-y+2/3, x-y+1/3, z+1/3'
9 '-x+y+2/3, -x+1/3, z+1/3'
10 '-y+2/3, -x+1/3, z+1/3'
11 '-x+y+2/3, y+1/3, z+1/3'
12 'x+2/3, x-y+1/3, z+1/3'
13 'x+1/3, y+2/3, z+2/3'
14 '-y+1/3, x-y+2/3, z+2/3'
15 '-x+y+1/3, -x+2/3, z+2/3'
16 '-y+1/3, -x+2/3, z+2/3'
17 '-x+y+1/3, y+2/3, z+2/3'
18 'x+1/3, x-y+2/3, z+2/3'

loop_
_atom_site_label
_atom_site_type_symbol
_atom_site_fract_x
_atom_site_fract_y
_atom_site_fract_z
_atom_site_U_iso_or_equiv
_atom_site_adp_type
_atom_site_occupancy
_atom_site_site_symmetry_order
_atom_site_calc_flag
_atom_site_refinement_flags_posn
_atom_site_refinement_flags_adp
_atom_site_refinement_flags_occupancy
Co1 Co 0.65812(5) 0.61731(5) 0.4739(2) 0.0282(3) Uani 1 1 d . . .
O1 O 0.5882(2) 0.5947(3) 0.6621(9) 0.0313(13) Uani 1 1 d . . .
O3 O 0.6143(3) 0.5617(3) 1.2531(8) 0.0336(14) Uani 1 1 d . . .
O2 O 0.6453(3) 0.6293(2) 1.0154(7) 0.0293(13) Uani 1 1 d . . .
C2 C 0.5513(4) 0.5441(4) 0.7562(12) 0.0320(18) Uani 1 1 d . . .
C5 C 0.6098(4) 0.5774(4) 1.0842(11) 0.0284(18) Uani 1 1 d . . .
C1 C 0.5004(3) 0.4996(3) 0.660(2) 0.036(3) Uani 1 2 d S T P
H1 H 0.495961 0.504038 0.523307 0.044 Uiso 1 2 calc RS T P
C3 C 0.5605(4) 0.5340(4) 0.9559(12) 0.0315(19) Uani 1 1 d . . .
C4 C 0.5178(3) 0.4822(3) 1.0494(18) 0.036(3) Uani 1 2 d S T P
H4 H 0.524352 0.475647 1.182019 0.043 Uiso 1 2 calc RS T P
C6 C 0.6887(8) 0.5504(6) 0.683(2) 0.096(5) Uani 1 1 d D U .
C7 C 0.6634(12) 0.5167(9) 0.528(2) 0.136(8) Uani 1 1 d D U .

loop_
_atom_site_aniso_label
_atom_site_aniso_U_11
_atom_site_aniso_U_22
_atom_site_aniso_U_33
_atom_site_aniso_U_23
_atom_site_aniso_U_13
_atom_site_aniso_U_12
Co1 0.0318(6) 0.0318(6) 0.0194(5) -0.0009(5) -0.0008(5) 0.0147(5)
O1 0.029(3) 0.035(3) 0.025(3) 0.009(2) 0.003(2) 0.012(3)
O3 0.039(3) 0.034(3) 0.018(3) -0.001(2) -0.007(2) 0.011(3)
O2 0.039(3) 0.028(3) 0.019(3) 0.003(2) -0.004(2) 0.015(3)
C2 0.036(5) 0.034(4) 0.026(4) 0.001(3) -0.001(3) 0.017(4)
C5 0.035(4) 0.029(4) 0.021(4) -0.003(3) -0.004(3) 0.017(4)
C1 0.039(5) 0.039(5) 0.027(6) 0.001(3) -0.001(3) 0.016(6)
C3 0.035(4) 0.035(4) 0.022(4) 0.000(3) 0.000(3) 0.016(4)
C4 0.042(5) 0.042(5) 0.023(6) 0.003(3) -0.003(3) 0.021(6)
C6 0.097(11) 0.060(8) 0.123(13) -0.014(8) 0.038(9) 0.033(8)
C7 0.24(2) 0.157(18) 0.087(14) -0.006(10) -0.035(14) 0.15(2)

loop_
_atom_type_symbol
_atom_type_description
_atom_type_scat_dispersion_real
_atom_type_scat_dispersion_imag
_atom_type_scat_source
C C 0.0060 0.0030 'ANOMDisVal Program in PLATON Spek, A. L. J. Appl. Crystallogr. 2003, 36, 7-13'
H H 0.0000 0.0000 'ANOMDisVal Program in PLATON Spek, A. L. J. Appl. Crystallogr. 2003, 36, 7-13'
Co Co 0.3080 1.4420 'ANOMDisVal Program in PLATON Spek, A. L. J. Appl. Crystallogr. 2003, 36, 7-13'
O O 0.0180 0.0100 'ANOMDisVal Program in PLATON Spek, A. L. J. Appl. Crystallogr. 2003, 36, 7-13'

loop_
_geom_angle_atom_site_label_1
_geom_angle_atom_site_label_2
_geom_angle_atom_site_label_3
_geom_angle
_geom_angle_site_symmetry_1
_geom_angle_site_symmetry_3
O1 Co1 O1 164.9(3) . 14_654
O1 Co1 O2 82.2(2) . 14_654
O1 Co1 O2 83.1(2) 14_654 14_654
O1 Co1 O2 92.9(3) . 9_564
O1 Co1 O2 81.1(2) 14_654 9_564
O3 Co1 O1 99.6(3) 1_554 .
O3 Co1 O1 94.5(3) 1_554 14_654
O3 Co1 O2 92.9(2) 1_554 9_564
O3 Co1 O2 173.4(2) 1_554 14_654
O2 Co1 O2 80.57(6) 14_654 9_564
Co1 O1 Co1 96.4(2) . 9_565
C2 O1 Co1 120.2(6) . 9_565
C2 O1 Co1 132.5(6) . .
C5 O3 Co1 125.2(5) . 1_556
Co1 O2 Co1 94.1(2) 9_565 14_655
C5 O2 Co1 132.7(5) . 14_655
C5 O2 Co1 127.0(5) . 9_565
O1 C2 C1 119.4(8) . .
O1 C2 C3 122.3(7) . .
C1 C2 C3 118.2(8) . .
O3 C5 O2 123.2(7) . .
O3 C5 C3 119.0(7) . .
O2 C5 C3 117.9(7) . .
C2 C1 C2 122.5(12) 4_665 .
C2 C1 H1 118.8 4_665 .
C2 C1 H1 118.8 . .
C2 C3 C5 125.6(7) . .
C4 C3 C2 119.2(8) . .
C4 C3 C5 114.8(7) . .
C3 C4 C3 122.4(11) 4_665 .
C3 C4 H4 118.8 . .
C3 C4 H4 118.8 4_665 .

loop_
_geom_bond_atom_site_label_1
_geom_bond_atom_site_label_2
_geom_bond_distance
_geom_bond_site_symmetry_2
Co1 O1 2.051(6) 14_654
Co1 O1 2.045(6) .
Co1 O3 1.994(5) 1_554
Co1 O2 2.064(6) 14_654
Co1 O2 2.105(5) 9_564
O1 C2 1.332(10) .
O3 C5 1.245(9) .
O2 C5 1.273(10) .
C2 C1 1.401(11) .
C2 C3 1.428(11) .
C5 C3 1.485(11) .
C1 H1 0.9500 .
C3 C4 1.390(10) .
C4 H4 0.9500 .
C6 C7 1.312(7) .

loop_
_geom_torsion_atom_site_label_1
_geom_torsion_atom_site_label_2
_geom_torsion_atom_site_label_3
_geom_torsion_atom_site_label_4
_geom_torsion
_geom_torsion_site_symmetry_1
_geom_torsion_site_symmetry_4
Co1 O1 C2 C1 -84.3(11) . .
Co1 O1 C2 C1 140.8(8) 9_565 .
Co1 O1 C2 C3 97.9(9) . .
Co1 O1 C2 C3 -37.0(11) 9_565 .
Co1 O3 C5 O2 19.9(12) 1_556 .
Co1 O3 C5 C3 -159.5(6) 1_556 .
Co1 O2 C5 O3 -150.4(6) 9_565 .
Co1 O2 C5 O3 -5.4(13) 14_655 .
Co1 O2 C5 C3 29.0(10) 9_565 .
Co1 O2 C5 C3 174.1(5) 14_655 .
O1 C2 C1 C2 -171.8(8) . 4_665
O1 C2 C3 C5 1.4(14) . .
O1 C2 C3 C4 175.1(9) . .
O3 C5 C3 C2 -176.6(8) . .
O3 C5 C3 C4 9.6(12) . .
O2 C5 C3 C2 4.0(13) . .
O2 C5 C3 C4 -169.9(9) . .
C2 C3 C4 C3 -0.3(18) . 4_665
C5 C3 C4 C3 174.0(8) . 4_665
C1 C2 C3 C5 -176.4(9) . .
C1 C2 C3 C4 -2.8(14) . .
C3 C2 C1 C2 6.1(18) . 4_665
